data_7245371
loop_
_publ_author_name
'Peloquin, Andrew J.'
'McMillen, Colin'
'Pennington, William'

_publ_section_title
;
 Isolation of unique heterocycles formed from pyridine-thiocarboxamides as
 diiodine, iodide, or polyiodide salts
;
_journal_name_full CrystEngComm
_journal_paper_doi 10.1039/D2CE00904H
_journal_year 2022
_chemical_formula_moiety '3(I5), 2(C2 H3 N), C18 H15 N6'
_chemical_formula_sum 'C22 H21 I15 N8'
_chemical_formula_weight 2300.97
_space_group_crystal_system monoclinic
_space_group_IT_number 14
_space_group_name_Hall '-P 2ybc'
_space_group_name_H-M_alt 'P 1 21/c 1'
_atom_sites_solution_hydrogens mixed
_audit_creation_date 2022-03-14
_audit_creation_method
;
Olex2 1.5
(compiled 2021.12.09 svn.r5202d8cf for OlexSys, GUI svn.r6439)
;
_audit_update_record
;
2022-06-27 deposited with the CCDC.	2022-08-18 downloaded from the CCDC.
;
_cell_angle_alpha 90
_cell_angle_beta 94.853(2)
_cell_angle_gamma 90
_cell_formula_units_Z 4
_cell_length_a 7.3464(2)
_cell_length_b 26.9370(4)
_cell_length_c 24.3715(5)
_cell_measurement_reflns_used 117800
_cell_measurement_temperature 100(2)
_cell_measurement_theta_max 26.371
_cell_measurement_theta_min 1.512
_cell_volume 4805.59(18)
_computing_cell_refinement 'SAINT V8.38A (Bruker AXS Inc., 2017)'
_computing_data_collection 'APEX3 v2017.3-0 (Bruker AXS Inc., 2017)'
_computing_data_reduction 'SAINT V8.38A (Bruker AXS Inc., 2017)'
_computing_molecular_graphics 'Olex2 1.5 (Dolomanov et al., 2009)'
_computing_publication_material 'Olex2 1.5 (Dolomanov et al., 2009)'
_computing_structure_refinement 'SHELXL 2018/3 (Sheldrick, 2015<i>b</i>)'
_computing_structure_solution 'SHELXT 2018/2 (Sheldrick, 2015<i>a</i>)'
_diffrn_ambient_temperature 100(2)
_diffrn_measured_fraction_theta_full 1.000
_diffrn_measured_fraction_theta_max 0.999
_diffrn_measurement_device_type 'XtaLAB Synergy, Single source at offset/far, HyPix3000'
_diffrn_measurement_method '\f and \w scans'
_diffrn_radiation_type MoK\a
_diffrn_radiation_wavelength 0.71073
_diffrn_reflns_av_R_equivalents 0.0539
_diffrn_reflns_av_unetI/netI 0.0289
_diffrn_reflns_Laue_measured_fraction_full 1.000
_diffrn_reflns_Laue_measured_fraction_max 0.999
_diffrn_reflns_limit_h_max 8
_diffrn_reflns_limit_h_min -9
_diffrn_reflns_limit_k_max 33
_diffrn_reflns_limit_k_min -33
_diffrn_reflns_limit_l_max 30
_diffrn_reflns_limit_l_min -30
_diffrn_reflns_number 117800
_diffrn_reflns_point_group_measured_fraction_full 1.000
_diffrn_reflns_point_group_measured_fraction_max 0.999
_diffrn_reflns_theta_full 25.242
_diffrn_reflns_theta_max 26.371
_diffrn_reflns_theta_min 1.512
_diffrn_source 'micro-focus sealed X-ray tube'
_diffrn_standards_number 0
_exptl_absorpt_coefficient_mu 9.686
_exptl_absorpt_correction_T_max 0.732
_exptl_absorpt_correction_T_min 0.611
_exptl_absorpt_correction_type gaussian
_exptl_absorpt_process_details
;
CrysAlisPro 1.171.40.58a (Rigaku Oxford Diffraction, 2019)
Numerical absorption correction based on gaussian integration over
			a multifaceted crystal model
Empirical absorption correction using spherical harmonics,
 implemented in SCALE3 ABSPACK scaling algorithm.
;
_exptl_crystal_colour red
_exptl_crystal_colour_primary red
_exptl_crystal_density_diffrn 3.180
_exptl_crystal_density_meas ?
_exptl_crystal_density_method 'not measured'
_exptl_crystal_description plate
_exptl_crystal_F_000 4016
_exptl_crystal_size_max 0.22
_exptl_crystal_size_mid 0.101
_exptl_crystal_size_min 0.071
_exptl_transmission_factor_max 'not measured'
_exptl_transmission_factor_min 'not measured'
_refine_diff_density_max 3.074
_refine_diff_density_min -2.431
_refine_diff_density_rms 0.170
_refine_ls_extinction_method none
_refine_ls_goodness_of_fit_ref 1.052
_refine_ls_hydrogen_treatment mixed
_refine_ls_matrix_type full
_refine_ls_number_parameters 420
_refine_ls_number_reflns 9825
_refine_ls_number_restraints 3
_refine_ls_restrained_S_all 1.052
_refine_ls_R_factor_all 0.0341
_refine_ls_R_factor_gt 0.0260
_refine_ls_shift/su_max 0.002
_refine_ls_shift/su_mean 0.000
_refine_ls_structure_factor_coef Fsqd
_refine_ls_weighting_details 'w=1/[\s^2^(Fo^2^)+(0.0107P)^2^+17.2779P] where P=(Fo^2^+2Fc^2^)/3'
_refine_ls_weighting_scheme calc
_refine_ls_wR_factor_gt 0.0454
_refine_ls_wR_factor_ref 0.0477
_reflns_Friedel_coverage 0.000
_reflns_number_gt 8421
_reflns_number_total 9825
_reflns_threshold_expression 'I > 2\s(I)'
_cod_data_source_file d2ce00904h2.cif
_cod_data_source_block nicotin_a
_cod_depositor_comments
;
The following automatic conversions were performed:

data item '_exptl_crystal_density_meas' value 'not measured' was
changed to '?' -- the value is perceived as not measured.

Automatic conversion script
Id: cif_fix_values 7556 2019-12-06 15:28:31Z antanas 
;
_cod_original_cell_volume 4805.58(18)
_cod_database_code 7245371
_shelx_shelxl_version_number 2018/3
_shelx_space_group_comment
;
The symmetry employed for this shelxl refinement is uniquely defined
by the following loop, which should always be used as a source of
symmetry information in preference to the above space-group names.
They are only intended as comments.
;
_shelx_estimated_absorpt_t_max 0.546
_shelx_estimated_absorpt_t_min 0.224
_olex2_refinement_description
;
1. Restrained distances
 HN6-N6 = HN4-N4 = HN5-N5
 0.85 with sigma of 0.02
2.a Aromatic/amide H refined with riding coordinates:
 C5(H5A), C6(H6A), C7(H7), C8(H8), C10(H10), C11(H11), C12(H12), C13(H13),
 C15(H15), C16(H16), C17(H17), C18(H18)
2.b Idealised Me refined as rotating group:
 C22(H22A,H22B,H22C), C20(H20A,H20B,H20C)
;
_olex2_submission_special_instructions 'No special instructions were received'

loop_
_space_group_symop_operation_xyz
'x, y, z'
'-x, y+1/2, -z+1/2'
'-x, -y, -z'
'x, -y-1/2, z-1/2'

loop_
_atom_site_label
_atom_site_type_symbol
_atom_site_fract_x
_atom_site_fract_y
_atom_site_fract_z
_atom_site_U_iso_or_equiv
_atom_site_adp_type
_atom_site_occupancy
_atom_site_site_symmetry_order
_atom_site_calc_flag
_atom_site_refinement_flags_posn
_atom_site_refinement_flags_adp
_atom_site_refinement_flags_occupancy
_atom_site_disorder_assembly
_atom_site_disorder_group
I1 I 0.13475(5) 0.95792(2) 0.43209(2) 0.03392(9) Uani 1 1 d . . . . .
I2 I 0.31819(5) 0.94896(2) 0.53533(2) 0.02845(9) Uani 1 1 d . . . . .
I3 I 0.50730(5) 0.94663(2) 0.66035(2) 0.02736(8) Uani 1 1 d . . . . .
I4 I 0.47906(4) 0.83421(2) 0.68503(2) 0.02464(8) Uani 1 1 d . . . . .
I5 I 0.44726(5) 0.73109(2) 0.69936(2) 0.02931(9) Uani 1 1 d . . . . .
N8 N 0.7812(7) 0.85651(17) 0.5516(2) 0.0375(12) Uani 1 1 d . . . . .
C21 C 0.8718(8) 0.8759(2) 0.5858(3) 0.0331(14) Uani 1 1 d . . . . .
C22 C 0.9801(7) 0.8965(2) 0.6326(2) 0.0349(14) Uani 1 1 d . . . . .
H22A H 0.923093 0.889086 0.665708 0.052 Uiso 1 1 calc R U . . .
H22B H 0.988802 0.931832 0.628450 0.052 Uiso 1 1 calc R U . . .
H22C H 1.100238 0.882240 0.634879 0.052 Uiso 1 1 calc R U . . .
I6 I -0.12719(5) 0.51319(2) 0.78739(2) 0.02905(9) Uani 1 1 d . . . . .
I7 I 0.16652(5) 0.54909(2) 0.73616(2) 0.02520(8) Uani 1 1 d . . . . .
I8 I 0.51325(5) 0.59317(2) 0.67372(2) 0.02715(8) Uani 1 1 d . . . . .
I9 I 0.31308(4) 0.61289(2) 0.56180(2) 0.02406(8) Uani 1 1 d . . . . .
I10 I 0.12607(5) 0.63510(2) 0.45841(2) 0.03093(9) Uani 1 1 d . . . . .
I11 I 0.25921(5) 0.77001(2) 0.55218(2) 0.03353(9) Uani 1 1 d . . . . .
I12 I 0.13104(4) 0.79739(2) 0.44613(2) 0.02209(8) Uani 1 1 d . . . . .
I13 I 0.00432(5) 0.82214(2) 0.32321(2) 0.02556(8) Uani 1 1 d . . . . .
I14 I -0.04157(4) 0.71005(2) 0.30787(2) 0.02334(8) Uani 1 1 d . . . . .
I15 I -0.08421(4) 0.60585(2) 0.29595(2) 0.02530(8) Uani 1 1 d . . . . .
N1 N 0.6547(5) 0.67006(14) 0.47460(16) 0.0177(9) Uani 1 1 d . . . . .
N2 N 0.6752(5) 0.75796(14) 0.48317(16) 0.0177(9) Uani 1 1 d . . . . .
N3 N 0.5579(5) 0.72223(14) 0.39838(16) 0.0157(9) Uani 1 1 d . . . . .
N4 N 0.7972(5) 0.74962(16) 0.58877(18) 0.0222(9) Uani 1 1 d D . . . .
HN4 H 0.765(7) 0.7756(13) 0.570(2) 0.036(17) Uiso 1 1 d D . . . .
N5 N 0.6367(6) 0.84935(15) 0.43984(19) 0.0228(10) Uani 1 1 d D . . . .
HN5 H 0.681(8) 0.845(2) 0.4729(12) 0.06(2) Uiso 1 1 d D . . . .
N6 N 0.5811(6) 0.58931(15) 0.41195(18) 0.0214(9) Uani 1 1 d D . . . .
HN6 H 0.630(7) 0.589(2) 0.4447(11) 0.034(17) Uiso 1 1 d D . . . .
C1 C 0.6967(6) 0.71183(17) 0.50288(19) 0.0166(10) Uani 1 1 d . . . . .
C2 C 0.6073(6) 0.76064(17) 0.4308(2) 0.0179(11) Uani 1 1 d . . . . .
C3 C 0.5854(6) 0.67800(17) 0.4231(2) 0.0167(10) Uani 1 1 d . . . . .
C4 C 0.7748(6) 0.70702(18) 0.5598(2) 0.0189(11) Uani 1 1 d . . . . .
C5 C 0.8754(7) 0.7512(2) 0.6400(2) 0.0265(12) Uani 1 1 d . . . . .
H5A H 0.887949 0.781437 0.658462 0.032 Uiso 1 1 calc R U . . .
C6 C 0.9380(7) 0.7082(2) 0.6659(2) 0.0284(13) Uani 1 1 d . . . . .
H6A H 0.993932 0.709110 0.701588 0.034 Uiso 1 1 calc R U . . .
C7 C 0.9161(7) 0.6636(2) 0.6378(2) 0.0259(12) Uani 1 1 d . . . . .
H7 H 0.956702 0.634175 0.654579 0.031 Uiso 1 1 calc R U . . .
C8 C 0.8329(6) 0.66323(19) 0.5845(2) 0.0219(11) Uani 1 1 d . . . . .
H8 H 0.816707 0.633412 0.565433 0.026 Uiso 1 1 calc R U . . .
C9 C 0.5845(6) 0.81081(17) 0.4064(2) 0.0173(10) Uani 1 1 d . . . . .
C10 C 0.6233(7) 0.89649(19) 0.4231(2) 0.0282(13) Uani 1 1 d . . . . .
H10 H 0.661503 0.922167 0.446900 0.034 Uiso 1 1 calc R U . . .
C11 C 0.5518(7) 0.9066(2) 0.3699(2) 0.0318(14) Uani 1 1 d . . . . .
H11 H 0.539690 0.939277 0.357803 0.038 Uiso 1 1 calc R U . . .
C12 C 0.4989(7) 0.8684(2) 0.3351(2) 0.0284(13) Uani 1 1 d . . . . .
H12 H 0.451347 0.874954 0.299212 0.034 Uiso 1 1 calc R U . . .
C13 C 0.5166(6) 0.81950(18) 0.3536(2) 0.0213(11) Uani 1 1 d . . . . .
H13 H 0.482607 0.793214 0.330186 0.026 Uiso 1 1 calc R U . . .
C14 C 0.5353(6) 0.63384(17) 0.38948(19) 0.0175(10) Uani 1 1 d . . . . .
C15 C 0.5423(7) 0.54620(18) 0.3857(2) 0.0246(12) Uani 1 1 d . . . . .
H15 H 0.575449 0.516106 0.402396 0.029 Uiso 1 1 calc R U . . .
C16 C 0.4528(7) 0.54735(19) 0.3339(2) 0.0252(12) Uani 1 1 d . . . . .
H16 H 0.425252 0.517850 0.315141 0.030 Uiso 1 1 calc R U . . .
C17 C 0.4036(6) 0.59229(18) 0.3095(2) 0.0217(11) Uani 1 1 d . . . . .
H17 H 0.342374 0.593214 0.274505 0.026 Uiso 1 1 calc R U . . .
C18 C 0.4462(6) 0.63570(18) 0.3377(2) 0.0180(11) Uani 1 1 d . . . . .
H18 H 0.414749 0.666169 0.321597 0.022 Uiso 1 1 calc R U . . .
N7 N 0.7535(7) 0.54046(18) 0.5074(2) 0.0380(12) Uani 1 1 d . . . . .
C19 C 0.8310(7) 0.52495(19) 0.5452(2) 0.0271(12) Uani 1 1 d . . . . .
C20 C 0.9323(8) 0.5059(2) 0.5947(2) 0.0344(14) Uani 1 1 d . . . . .
H20A H 0.873448 0.516275 0.626455 0.052 Uiso 1 1 calc R U . . .
H20B H 1.054746 0.518683 0.596942 0.052 Uiso 1 1 calc R U . . .
H20C H 0.935485 0.470349 0.593199 0.052 Uiso 1 1 calc R U . . .

loop_
_atom_site_aniso_label
_atom_site_aniso_U_11
_atom_site_aniso_U_22
_atom_site_aniso_U_33
_atom_site_aniso_U_23
_atom_site_aniso_U_13
_atom_site_aniso_U_12
I1 0.0323(2) 0.0364(2) 0.0337(2) 0.00711(16) 0.00636(16) 0.00744(16)
I2 0.02836(19) 0.02339(18) 0.0348(2) 0.00703(15) 0.00996(16) 0.00446(14)
I3 0.0337(2) 0.02082(18) 0.0277(2) 0.00113(14) 0.00325(15) 0.00240(15)
I4 0.02283(18) 0.03084(19) 0.01988(19) -0.00573(14) -0.00038(14) 0.00126(14)
I5 0.0299(2) 0.0303(2) 0.0276(2) 0.00389(15) 0.00175(15) -0.00819(15)
N8 0.047(3) 0.027(3) 0.037(3) -0.013(2) -0.010(2) -0.004(2)
C21 0.035(3) 0.027(3) 0.040(4) 0.007(3) 0.015(3) 0.007(3)
C22 0.024(3) 0.053(4) 0.026(3) -0.011(3) -0.003(2) -0.011(3)
I6 0.0329(2) 0.02941(19) 0.0243(2) -0.00296(15) -0.00117(15) 0.00462(15)
I7 0.0341(2) 0.01991(17) 0.02013(19) -0.00231(13) -0.00652(15) 0.00248(14)
I8 0.0363(2) 0.02087(18) 0.0245(2) 0.00512(14) 0.00379(15) -0.00098(15)
I9 0.02454(18) 0.02255(17) 0.0262(2) 0.00167(14) 0.00835(14) 0.00072(14)
I10 0.02187(18) 0.0457(2) 0.0256(2) 0.00085(16) 0.00413(15) 0.00201(16)
I11 0.02420(19) 0.0573(3) 0.0192(2) -0.00200(17) 0.00226(15) 0.00328(17)
I12 0.01889(17) 0.02615(18) 0.02159(19) -0.00191(13) 0.00383(13) -0.00039(13)
I13 0.02751(19) 0.02760(19) 0.02135(19) 0.00252(14) 0.00082(14) 0.00083(14)
I14 0.02025(17) 0.03151(19) 0.01817(18) 0.00250(14) 0.00116(13) 0.00192(14)
I15 0.02178(18) 0.02888(19) 0.0250(2) 0.00010(14) 0.00080(14) 0.00309(14)
N1 0.017(2) 0.019(2) 0.016(2) 0.0020(17) -0.0005(17) 0.0015(17)
N2 0.017(2) 0.019(2) 0.017(2) 0.0012(17) 0.0040(17) 0.0029(17)
N3 0.016(2) 0.016(2) 0.015(2) 0.0030(16) 0.0026(16) 0.0040(16)
N4 0.019(2) 0.028(3) 0.020(3) 0.0044(19) -0.0001(18) 0.0034(19)
N5 0.024(2) 0.022(2) 0.023(3) 0.0047(19) 0.002(2) 0.0021(18)
N6 0.021(2) 0.022(2) 0.022(3) 0.0037(19) 0.0000(19) -0.0004(18)
C1 0.011(2) 0.022(3) 0.017(3) 0.001(2) 0.0047(19) 0.0009(19)
C2 0.011(2) 0.023(3) 0.021(3) 0.000(2) 0.005(2) 0.001(2)
C3 0.010(2) 0.021(3) 0.019(3) 0.003(2) 0.002(2) -0.0018(19)
C4 0.015(3) 0.027(3) 0.016(3) 0.004(2) 0.002(2) 0.000(2)
C5 0.029(3) 0.039(3) 0.011(3) -0.001(2) 0.000(2) 0.003(2)
C6 0.020(3) 0.048(4) 0.017(3) 0.008(2) -0.001(2) 0.004(2)
C7 0.023(3) 0.031(3) 0.024(3) 0.010(2) 0.003(2) 0.005(2)
C8 0.018(3) 0.026(3) 0.022(3) 0.006(2) 0.004(2) 0.002(2)
C9 0.015(2) 0.016(2) 0.022(3) -0.001(2) 0.004(2) 0.0013(19)
C10 0.030(3) 0.019(3) 0.037(4) 0.002(2) 0.009(3) 0.002(2)
C11 0.031(3) 0.021(3) 0.045(4) 0.015(3) 0.015(3) 0.009(2)
C12 0.028(3) 0.035(3) 0.023(3) 0.009(2) 0.004(2) 0.010(2)
C13 0.020(3) 0.023(3) 0.022(3) 0.005(2) 0.004(2) 0.003(2)
C14 0.015(2) 0.023(3) 0.016(3) 0.003(2) 0.008(2) 0.000(2)
C15 0.026(3) 0.014(3) 0.034(3) 0.003(2) 0.003(2) 0.002(2)
C16 0.024(3) 0.023(3) 0.029(3) -0.004(2) 0.002(2) -0.002(2)
C17 0.019(3) 0.029(3) 0.018(3) 0.003(2) 0.002(2) 0.001(2)
C18 0.016(3) 0.019(3) 0.019(3) 0.002(2) 0.004(2) 0.004(2)
N7 0.043(3) 0.038(3) 0.032(3) 0.011(2) -0.002(2) 0.008(2)
C19 0.032(3) 0.020(3) 0.029(3) 0.002(2) 0.007(3) 0.003(2)
C20 0.042(4) 0.031(3) 0.028(3) 0.008(2) -0.005(3) -0.003(3)

loop_
_atom_type_symbol
_atom_type_description
_atom_type_scat_dispersion_real
_atom_type_scat_dispersion_imag
_atom_type_scat_source
C C 0.0033 0.0016 'International Tables Vol C Tables 4.2.6.8 and 6.1.1.4'
H H 0.0000 0.0000 'International Tables Vol C Tables 4.2.6.8 and 6.1.1.4'
I I -0.4742 1.8119 'International Tables Vol C Tables 4.2.6.8 and 6.1.1.4'
N N 0.0061 0.0033 'International Tables Vol C Tables 4.2.6.8 and 6.1.1.4'

loop_
_geom_angle_atom_site_label_1
_geom_angle_atom_site_label_2
_geom_angle_atom_site_label_3
_geom_angle
_geom_angle_site_symmetry_1
_geom_angle_site_symmetry_3
_geom_angle_publ_flag
I1 I2 I3 174.480(16) . . ?
I4 I3 I2 99.851(13) . . ?
I5 I4 I3 175.922(16) . . ?
N8 C21 C22 174.1(6) . . ?
C21 C22 H22A 109.5 . . ?
C21 C22 H22B 109.5 . . ?
C21 C22 H22C 109.5 . . ?
H22A C22 H22B 109.5 . . ?
H22A C22 H22C 109.5 . . ?
H22B C22 H22C 109.5 . . ?
I6 I7 I8 179.095(16) . . ?
I9 I8 I7 98.243(13) . . ?
I10 I9 I8 177.859(16) . . ?
I11 I12 I13 175.794(16) . . ?
I14 I13 I12 85.847(12) . . ?
I15 I14 I13 178.850(16) . . ?
C3 N1 C1 113.8(4) . . ?
C2 N2 C1 114.7(4) . . ?
C2 N3 C3 113.6(4) . . ?
C4 N4 HN4 114(4) . . ?
C5 N4 HN4 123(4) . . ?
C5 N4 C4 122.8(5) . . ?
C9 N5 HN5 123(4) . . ?
C10 N5 HN5 115(4) . . ?
C10 N5 C9 122.4(5) . . ?
C14 N6 HN6 117(4) . . ?
C15 N6 HN6 120(4) . . ?
C15 N6 C14 122.6(5) . . ?
N1 C1 C4 117.9(4) . . ?
N2 C1 N1 125.4(4) . . ?
N2 C1 C4 116.7(4) . . ?
N2 C2 N3 125.9(4) . . ?
N2 C2 C9 117.0(4) . . ?
N3 C2 C9 117.1(4) . . ?
N1 C3 N3 126.6(4) . . ?
N1 C3 C14 116.9(4) . . ?
N3 C3 C14 116.5(4) . . ?
N4 C4 C1 116.2(4) . . ?
N4 C4 C8 118.8(5) . . ?
C8 C4 C1 125.0(5) . . ?
N4 C5 H5A 119.9 . . ?
N4 C5 C6 120.1(5) . . ?
C6 C5 H5A 119.9 . . ?
C5 C6 H6A 120.6 . . ?
C5 C6 C7 118.8(5) . . ?
C7 C6 H6A 120.6 . . ?
C6 C7 H7 120.2 . . ?
C6 C7 C8 119.6(5) . . ?
C8 C7 H7 120.2 . . ?
C4 C8 C7 119.8(5) . . ?
C4 C8 H8 120.1 . . ?
C7 C8 H8 120.1 . . ?
N5 C9 C2 116.2(4) . . ?
N5 C9 C13 120.0(4) . . ?
C13 C9 C2 123.8(4) . . ?
N5 C10 H10 120.5 . . ?
N5 C10 C11 119.0(5) . . ?
C11 C10 H10 120.5 . . ?
C10 C11 H11 120.1 . . ?
C12 C11 C10 119.9(5) . . ?
C12 C11 H11 120.1 . . ?
C11 C12 H12 120.2 . . ?
C11 C12 C13 119.7(5) . . ?
C13 C12 H12 120.2 . . ?
C9 C13 C12 119.1(5) . . ?
C9 C13 H13 120.5 . . ?
C12 C13 H13 120.5 . . ?
N6 C14 C3 116.8(4) . . ?
N6 C14 C18 119.2(4) . . ?
C18 C14 C3 124.0(4) . . ?
N6 C15 H15 120.5 . . ?
N6 C15 C16 118.9(5) . . ?
C16 C15 H15 120.5 . . ?
C15 C16 H16 119.9 . . ?
C15 C16 C17 120.1(5) . . ?
C17 C16 H16 119.9 . . ?
C16 C17 H17 120.4 . . ?
C18 C17 C16 119.2(5) . . ?
C18 C17 H17 120.4 . . ?
C14 C18 C17 119.8(5) . . ?
C14 C18 H18 120.1 . . ?
C17 C18 H18 120.1 . . ?
N7 C19 C20 178.7(6) . . ?
C19 C20 H20A 109.5 . . ?
C19 C20 H20B 109.5 . . ?
C19 C20 H20C 109.5 . . ?
H20A C20 H20B 109.5 . . ?
H20A C20 H20C 109.5 . . ?
H20B C20 H20C 109.5 . . ?

loop_
_geom_bond_atom_site_label_1
_geom_bond_atom_site_label_2
_geom_bond_distance
_geom_bond_site_symmetry_2
_geom_bond_publ_flag
I1 I2 2.7626(5) . ?
I2 I3 3.2406(5) . ?
I3 I4 3.0976(5) . ?
I4 I5 2.8118(5) . ?
N8 C21 1.147(7) . ?
C21 C22 1.446(8) . ?
C22 H22A 0.9600 . ?
C22 H22B 0.9600 . ?
C22 H22C 0.9600 . ?
I6 I7 2.7578(5) . ?
I7 I8 3.2969(5) . ?
I8 I9 3.0341(5) . ?
I9 I10 2.8301(5) . ?
I11 I12 2.7747(5) . ?
I12 I13 3.1327(5) . ?
I13 I14 3.0576(5) . ?
I14 I15 2.8364(5) . ?
N1 C1 1.342(6) . ?
N1 C3 1.332(6) . ?
N2 C1 1.337(6) . ?
N2 C2 1.333(6) . ?
N3 C2 1.333(6) . ?
N3 C3 1.342(6) . ?
N4 HN4 0.855(19) . ?
N4 C4 1.350(6) . ?
N4 C5 1.331(6) . ?
N5 HN5 0.85(2) . ?
N5 C9 1.355(6) . ?
N5 C10 1.334(6) . ?
N6 HN6 0.848(19) . ?
N6 C14 1.349(6) . ?
N6 C15 1.344(6) . ?
C1 C4 1.462(7) . ?
C2 C9 1.480(6) . ?
C3 C14 1.473(6) . ?
C4 C8 1.375(6) . ?
C5 H5A 0.9300 . ?
C5 C6 1.380(7) . ?
C6 H6A 0.9300 . ?
C6 C7 1.384(7) . ?
C7 H7 0.9300 . ?
C7 C8 1.390(7) . ?
C8 H8 0.9300 . ?
C9 C13 1.361(7) . ?
C10 H10 0.9300 . ?
C10 C11 1.386(8) . ?
C11 H11 0.9300 . ?
C11 C12 1.370(8) . ?
C12 H12 0.9300 . ?
C12 C13 1.394(7) . ?
C13 H13 0.9300 . ?
C14 C18 1.374(7) . ?
C15 H15 0.9300 . ?
C15 C16 1.375(7) . ?
C16 H16 0.9300 . ?
C16 C17 1.383(7) . ?
C17 H17 0.9300 . ?
C17 C18 1.378(7) . ?
C18 H18 0.9300 . ?
N7 C19 1.122(6) . ?
C19 C20 1.455(7) . ?
C20 H20A 0.9600 . ?
C20 H20B 0.9600 . ?
C20 H20C 0.9600 . ?

loop_
_geom_hbond_atom_site_label_D
_geom_hbond_atom_site_label_H
_geom_hbond_atom_site_label_A
_geom_hbond_distance_DH
_geom_hbond_distance_HA
_geom_hbond_distance_DA
_geom_hbond_angle_DHA
_geom_hbond_site_symmetry_A
_geom_hbond_publ_flag
C22 H22A I15 0.96 3.18 4.048(6) 150.9 4_676 yes
C22 H22B I6 0.96 3.11 3.807(5) 130.5 2_656 yes
C22 H22C I4 0.96 3.22 4.134(6) 160.9 1_655 yes
N4 HN4 N8 0.855(19) 2.23(3) 3.018(6) 153(5) . yes
N4 HN4 N2 0.855(19) 2.22(5) 2.662(6) 112(4) . yes
N5 HN5 N8 0.85(2) 2.02(3) 2.845(7) 164(6) . yes
N6 HN6 N7 0.848(19) 2.15(4) 2.872(6) 142(5) . yes
C6 H6A I13 0.93 3.08 3.910(5) 150.1 4_676 yes
C11 H11 I3 0.93 3.12 4.038(5) 169.6 3_676 yes
C13 H13 I5 0.93 3.24 3.990(5) 138.7 4_575 yes
C16 H16 I6 0.93 3.29 3.990(5) 133.9 3_566 yes
C16 H16 I8 0.93 3.03 3.799(5) 140.7 3_666 yes
C20 H20C I10 0.96 3.12 4.025(6) 156.9 3_666 yes

loop_
_geom_torsion_atom_site_label_1
_geom_torsion_atom_site_label_2
_geom_torsion_atom_site_label_3
_geom_torsion_atom_site_label_4
_geom_torsion
_geom_torsion_site_symmetry_1
_geom_torsion_site_symmetry_2
_geom_torsion_site_symmetry_3
_geom_torsion_site_symmetry_4
_geom_torsion_publ_flag
N1 C1 C4 N4 -173.2(4) . . . . ?
N1 C1 C4 C8 9.8(7) . . . . ?
N1 C3 C14 N6 -6.5(6) . . . . ?
N1 C3 C14 C18 173.4(4) . . . . ?
N2 C1 C4 N4 7.5(6) . . . . ?
N2 C1 C4 C8 -169.5(4) . . . . ?
N2 C2 C9 N5 0.6(6) . . . . ?
N2 C2 C9 C13 -179.8(4) . . . . ?
N3 C2 C9 N5 -179.5(4) . . . . ?
N3 C2 C9 C13 0.1(7) . . . . ?
N3 C3 C14 N6 172.9(4) . . . . ?
N3 C3 C14 C18 -7.2(7) . . . . ?
N4 C4 C8 C7 -1.2(7) . . . . ?
N4 C5 C6 C7 -0.7(8) . . . . ?
N5 C9 C13 C12 -1.2(7) . . . . ?
N5 C10 C11 C12 -1.1(8) . . . . ?
N6 C14 C18 C17 0.5(7) . . . . ?
N6 C15 C16 C17 -0.2(7) . . . . ?
C1 N1 C3 N3 0.8(6) . . . . ?
C1 N1 C3 C14 -179.8(4) . . . . ?
C1 N2 C2 N3 1.5(6) . . . . ?
C1 N2 C2 C9 -178.7(4) . . . . ?
C1 C4 C8 C7 175.8(4) . . . . ?
C2 N2 C1 N1 -0.6(6) . . . . ?
C2 N2 C1 C4 178.6(4) . . . . ?
C2 N3 C3 N1 -0.1(6) . . . . ?
C2 N3 C3 C14 -179.5(4) . . . . ?
C2 C9 C13 C12 179.2(4) . . . . ?
C3 N1 C1 N2 -0.4(6) . . . . ?
C3 N1 C1 C4 -179.6(4) . . . . ?
C3 N3 C2 N2 -1.2(6) . . . . ?
C3 N3 C2 C9 179.0(4) . . . . ?
C3 C14 C18 C17 -179.4(4) . . . . ?
C4 N4 C5 C6 0.1(7) . . . . ?
C5 N4 C4 C1 -176.3(4) . . . . ?
C5 N4 C4 C8 0.9(7) . . . . ?
C5 C6 C7 C8 0.3(7) . . . . ?
C6 C7 C8 C4 0.6(7) . . . . ?
C9 N5 C10 C11 0.7(7) . . . . ?
C10 N5 C9 C2 -179.9(4) . . . . ?
C10 N5 C9 C13 0.5(7) . . . . ?
C10 C11 C12 C13 0.3(8) . . . . ?
C11 C12 C13 C9 0.8(7) . . . . ?
C14 N6 C15 C16 0.1(7) . . . . ?
C15 N6 C14 C3 179.6(4) . . . . ?
C15 N6 C14 C18 -0.3(7) . . . . ?
C15 C16 C17 C18 0.4(7) . . . . ?
C16 C17 C18 C14 -0.5(7) . . . . ?
